data_9015882
loop_
_publ_author_name
'Nagashima, M.'
'Akasada, M.'

_publ_section_title
;
 X-ray Rietveld and 57Fe Mossbauer studies of epidote and piemontite on the join
 Ca2Al2FeSi3O12(OH) - Ca2Al2MnSi3O12(OH) formed by hydrothermal synthesis
 Sample: q=0.25, run 30
;
_journal_name_full 'American Mineralogist'
_journal_page_first 1237
_journal_page_last 1246
_journal_paper_doi 10.2138/am.2010.3418
_journal_volume 95
_journal_year 2010
_chemical_compound_source Synthetic
_chemical_formula_sum 'Al2.15 Ca2 Fe0.12 H Mn0.73 O13 Si3'
_chemical_name_mineral Piemontite
_space_group_IT_number 11
_symmetry_space_group_name_Hall '-P 2yb'
_symmetry_space_group_name_H-M 'P 1 21/m 1'
_cell_angle_alpha 90
_cell_angle_beta 115.480
_cell_angle_gamma 90
_cell_formula_units_Z 2
_cell_length_a 8.8727
_cell_length_b 5.6686
_cell_length_c 10.1682
_cell_volume 461.675
_database_code_amcsd 0016954
_exptl_crystal_density_diffrn 3.440
_cod_original_formula_sum 'Ca2 Al2.15 Fe.12 Mn.73 Si3 O13 H'
_cod_database_code 9015882

loop_
_space_group_symop_operation_xyz
x,y,z
x,1/2-y,z
-x,1/2+y,-z
-x,-y,-z

loop_
_atom_site_label
_atom_site_fract_x
_atom_site_fract_y
_atom_site_fract_z
_atom_site_occupancy
_atom_site_type_symbol
_atom_site_attached_hydrogens
Ca1 0.75540 0.75000 0.15200 1.00000 Ca 0
Ca2 0.60060 0.75000 0.42330 1.00000 Ca 0
AlM1 0.00000 0.00000 0.00000 0.84000 Al 0
FeM1 0.00000 0.00000 0.00000 0.01000 Fe 0
MnM1 0.00000 0.00000 0.00000 0.15000 Mn 0
AlM2 0.00000 0.00000 0.50000 1.00000 Al 0
AlM3 0.29830 0.25000 0.22400 0.31000 Al 0
FeM3 0.29830 0.25000 0.22400 0.11000 Fe 0
MnM3 0.29830 0.25000 0.22400 0.58000 Mn 0
Si1 0.33740 0.75000 0.04600 1.00000 Si 0
Si2 0.68470 0.25000 0.27480 1.00000 Si 0
Si3 0.18720 0.75000 0.32180 1.00000 Si 0
O1 0.23280 0.99200 0.03460 1.00000 O 0
O2 0.30610 0.97940 0.34330 1.00000 O 0
O3 0.79820 0.01900 0.34330 1.00000 O 0
O4 0.06200 0.25000 0.13700 1.00000 O 0
O5 0.04100 0.75000 0.14800 1.00000 O 0
O6 0.06400 0.75000 0.40800 1.00000 O 0
O7 0.51400 0.75000 0.17930 1.00000 O 0
O8 0.52300 0.25000 0.31000 1.00000 O 0
O9 0.62200 0.25000 0.09750 1.00000 O 0
O-H10 0.08300 0.25000 0.43080 1.00000 O 1

loop_
_cod_changelog_entry_id
_cod_changelog_entry_author
_cod_changelog_entry_date
_cod_changelog_entry_text
1
;cod-tools version 3.8.0
Id: cif_guess_AMCSD_atom_types 9574 2023-05-10 09:00:05Z saulius
;
2023-05-10T18:56:27+03:00
;Derived atom types and hydrogen counts
from atom names that follow the AMCSD naming convention
(Wat == water, O-H == hydroxyl).
;

loop_
_cod_related_entry_id
_cod_related_entry_database
_cod_related_entry_code
1 AMCSD 0016954
